data_2224413
loop_
_publ_author_name
'Wang, Qing-Kun'
'Pu, Shao-Ping'
'Cong, Yan-Wei'
'Li, Yong-Nian'
'Luan, Chun-Fang'

_publ_section_title
;
 <i>cis</i>-Diammine(glycolato-\k^2^<i>O</i>^1^,<i>O</i>^2^)platinum(II)
;
_journal_coeditor_code RN2056
_journal_issue 12
_journal_name_full 'Acta Crystallographica Section E'
_journal_page_first m1687
_journal_paper_doi 10.1107/S1600536809049757
_journal_volume 65
_journal_year 2009
_chemical_formula_iupac '[Pt (C2 H2 O3) (N H3)2]'
_chemical_formula_moiety 'C2 H8 N2 O3 Pt'
_chemical_formula_sum 'C2 H8 N2 O3 Pt'
_chemical_formula_weight 303.19
_chemical_name_systematic
;
<i>cis</i>-Diammine(glycolato-\k^2^<i>O</i>^1^,<i>O</i>^2^)platinum(II)
;
_space_group_IT_number 19
_symmetry_cell_setting orthorhombic
_symmetry_space_group_name_Hall 'P 2ac 2ab'
_symmetry_space_group_name_H-M 'P 21 21 21'
_atom_sites_solution_hydrogens geom
_atom_sites_solution_primary direct
_atom_sites_solution_secondary difmap
_audit_creation_method SHELXL-97
_cell_angle_alpha 90.00
_cell_angle_beta 90.00
_cell_angle_gamma 90.00
_cell_formula_units_Z 4
_cell_length_a 5.6293(6)
_cell_length_b 7.2853(8)
_cell_length_c 14.1107(16)
_cell_measurement_reflns_used 1354
_cell_measurement_temperature 298(2)
_cell_measurement_theta_max 28.34
_cell_measurement_theta_min 2.89
_cell_volume 578.70(11)
_computing_cell_refinement 'SAINT (Bruker, 2004)'
_computing_data_collection 'APEX2 (Bruker, 2004)'
_computing_data_reduction 'SAINT (Bruker, 2004)'
_computing_molecular_graphics 'SHELXTL (Sheldrick, 2008)'
_computing_publication_material 'SHELXTL (Sheldrick, 2008)'
_computing_structure_refinement 'SHELXL97 (Sheldrick, 2008)'
_computing_structure_solution 'SHELXS97 (Sheldrick, 2008)'
_diffrn_ambient_temperature 298(2)
_diffrn_measured_fraction_theta_full 0.972
_diffrn_measured_fraction_theta_max 0.972
_diffrn_measurement_device_type 'Bruker APEXII CCD area-detector'
_diffrn_measurement_method 'phi and omega scans'
_diffrn_radiation_monochromator graphite
_diffrn_radiation_source 'fine-focus sealed tube'
_diffrn_radiation_type MoK\a
_diffrn_radiation_wavelength 0.71073
_diffrn_reflns_av_R_equivalents 0.0341
_diffrn_reflns_av_sigmaI/netI 0.0410
_diffrn_reflns_limit_h_max 7
_diffrn_reflns_limit_h_min -6
_diffrn_reflns_limit_k_max 9
_diffrn_reflns_limit_k_min -9
_diffrn_reflns_limit_l_max 18
_diffrn_reflns_limit_l_min -17
_diffrn_reflns_number 3739
_diffrn_reflns_theta_full 28.34
_diffrn_reflns_theta_max 28.34
_diffrn_reflns_theta_min 2.89
_exptl_absorpt_coefficient_mu 24.168
_exptl_absorpt_correction_T_max 0.1961
_exptl_absorpt_correction_T_min 0.0682
_exptl_absorpt_correction_type multi-scan
_exptl_absorpt_process_details '(SADABS; Sheldrick, 2002)'
_exptl_crystal_colour Colourless
_exptl_crystal_density_diffrn 3.480
_exptl_crystal_density_method 'not measured'
_exptl_crystal_description Block
_exptl_crystal_F_000 544
_exptl_crystal_size_max 0.24
_exptl_crystal_size_mid 0.12
_exptl_crystal_size_min 0.10
_refine_diff_density_max 1.240
_refine_diff_density_min -1.100
_refine_ls_abs_structure_details 'Flack (1983), 489 Friedel pairs'
_refine_ls_abs_structure_Flack 0.013(17)
_refine_ls_extinction_coef 0.0087(3)
_refine_ls_extinction_expression Fc^*^=kFc[1+0.001xFc^2^\l^3^/sin(2\q)]^-1/4^
_refine_ls_extinction_method 'SHELXL97 (Sheldrick, 2008)'
_refine_ls_goodness_of_fit_ref 0.988
_refine_ls_hydrogen_treatment constr
_refine_ls_matrix_type full
_refine_ls_number_parameters 76
_refine_ls_number_reflns 1354
_refine_ls_number_restraints 0
_refine_ls_restrained_S_all 0.988
_refine_ls_R_factor_all 0.0213
_refine_ls_R_factor_gt 0.0202
_refine_ls_shift/su_max 0.001
_refine_ls_shift/su_mean 0.000
_refine_ls_structure_factor_coef Fsqd
_refine_ls_weighting_details 'calc w=1/[\s^2^(Fo^2^)+(0.0103P)^2^+0.0000P] where P=(Fo^2^+2Fc^2^)/3'
_refine_ls_weighting_scheme calc
_refine_ls_wR_factor_gt 0.0413
_refine_ls_wR_factor_ref 0.0417
_reflns_number_gt 1307
_reflns_number_total 1354
_reflns_threshold_expression I>2sigma(I)
_cod_data_source_file rn2056.cif
_cod_data_source_block I
_cod_depositor_comments
;
The following automatic conversions were performed:
'_symmetry_cell_setting' value 'Orthorhombic' changed to 'orthorhombic'
according to '/home/saulius/struct/CIF-dictionaries/cif_core.dic'
dictionary named 'cif_core.dic' version 2.4.1 from 2010-06-29.

Automatic conversion script
Id: cif_fix_enum 1527 2010-12-29 10:47:43Z saulius 

The following automatic conversions were performed:

'_symmetry_cell_setting' value 'Orthorhombic' changed to
'orthorhombic' according to
/home/saulius/struct/CIF-dictionaries/cif_core.dic dictionary named
'cif_core.dic' version 2.4.1 from 2010-06-29.

Automatic conversion script
Id: cif_fix_values 1715 2011-07-08 13:25:40Z adriana 
;
_cod_database_code 2224413
_cod_database_fobs_code 2224413

loop_
_symmetry_equiv_pos_as_xyz
'x, y, z'
'-x+1/2, -y, z+1/2'
'-x, y+1/2, -z+1/2'
'x+1/2, -y+1/2, -z'

loop_
_atom_site_type_symbol
_atom_site_label
_atom_site_fract_x
_atom_site_fract_y
_atom_site_fract_z
_atom_site_U_iso_or_equiv
_atom_site_adp_type
_atom_site_calc_flag
_atom_site_refinement_flags
_atom_site_occupancy
_atom_site_disorder_assembly
_atom_site_disorder_group
Pt Pt1 0.10734(4) 0.96205(3) 0.178777(16) 0.01860(9) Uani d . 1 . .
N N2 0.0429(10) 0.9713(9) 0.3193(4) 0.0310(12) Uani d . 1 . .
H H2A 0.1574 1.0347 0.3479 0.047 Uiso calc R 1 . .
H H2B 0.0392 0.8577 0.3424 0.047 Uiso calc R 1 . .
H H2C -0.0964 1.0256 0.3296 0.047 Uiso calc R 1 . .
N N1 0.4267(10) 0.8432(8) 0.2082(3) 0.0272(13) Uani d . 1 . .
H H1A 0.4471 0.7457 0.1711 0.041 Uiso calc R 1 . .
H H1B 0.4298 0.8085 0.2686 0.041 Uiso calc R 1 . .
H H1C 0.5427 0.9237 0.1976 0.041 Uiso calc R 1 . .
O O1 0.1557(8) 0.9447(7) 0.0377(3) 0.0308(11) Uani d . 1 . .
O O2 -0.2005(8) 1.0830(7) 0.1425(3) 0.0263(11) Uani d . 1 . .
C C1 -0.0264(12) 0.9948(9) -0.0099(4) 0.0230(15) Uani d . 1 . .
C C2 -0.2372(12) 1.0639(11) 0.0439(5) 0.0332(17) Uani d . 1 . .
H H2E -0.2827 1.1823 0.0182 0.040 Uiso calc R 1 . .
H H2D -0.3688 0.9803 0.0337 0.040 Uiso calc R 1 . .
O O3 -0.0334(8) 0.9898(7) -0.0983(3) 0.0288(11) Uani d . 1 . .

loop_
_atom_site_aniso_label
_atom_site_aniso_U_11
_atom_site_aniso_U_22
_atom_site_aniso_U_33
_atom_site_aniso_U_12
_atom_site_aniso_U_13
_atom_site_aniso_U_23
Pt1 0.02166(13) 0.02149(13) 0.01266(12) -0.00028(10) -0.00029(9) 0.00010(9)
N2 0.030(3) 0.043(3) 0.020(3) 0.003(2) 0.001(2) -0.003(3)
N1 0.033(3) 0.036(3) 0.012(2) 0.010(3) 0.005(2) 0.003(2)
O1 0.028(3) 0.046(3) 0.018(2) 0.004(2) 0.0023(19) -0.006(2)
O2 0.027(2) 0.038(3) 0.014(2) 0.008(2) -0.0030(18) -0.0067(19)
C1 0.027(3) 0.024(4) 0.018(3) -0.003(2) 0.003(2) 0.003(2)
C2 0.032(4) 0.052(5) 0.016(3) 0.011(3) -0.002(3) -0.004(3)
O3 0.036(3) 0.038(3) 0.012(2) -0.002(2) -0.0002(18) -0.0005(19)

loop_
_atom_type_symbol
_atom_type_description
_atom_type_scat_dispersion_real
_atom_type_scat_dispersion_imag
_atom_type_scat_source
C C 0.0033 0.0016 'International Tables Vol C Tables 4.2.6.8 and 6.1.1.4'
H H 0.0000 0.0000 'International Tables Vol C Tables 4.2.6.8 and 6.1.1.4'
N N 0.0061 0.0033 'International Tables Vol C Tables 4.2.6.8 and 6.1.1.4'
O O 0.0106 0.0060 'International Tables Vol C Tables 4.2.6.8 and 6.1.1.4'
Pt Pt -1.7033 8.3905 'International Tables Vol C Tables 4.2.6.8 and 6.1.1.4'

loop_
_geom_angle_atom_site_label_1
_geom_angle_atom_site_label_2
_geom_angle_atom_site_label_3
_geom_angle_site_symmetry_1
_geom_angle_site_symmetry_3
_geom_angle
_geom_angle_publ_flag
O2 Pt1 O1 . . 83.82(18) ?
O2 Pt1 N2 . . 94.6(2) ?
O1 Pt1 N2 . . 176.9(2) ?
O2 Pt1 N1 . . 176.77(19) ?
O1 Pt1 N1 . . 93.18(18) ?
N2 Pt1 N1 . . 88.4(2) ?
Pt1 N2 H2A . . 109.5 ?
Pt1 N2 H2B . . 109.5 ?
H2A N2 H2B . . 109.5 ?
Pt1 N2 H2C . . 109.5 ?
H2A N2 H2C . . 109.5 ?
H2B N2 H2C . . 109.5 ?
Pt1 N1 H1A . . 109.5 ?
Pt1 N1 H1B . . 109.5 ?
H1A N1 H1B . . 109.5 ?
Pt1 N1 H1C . . 109.5 ?
H1A N1 H1C . . 109.5 ?
H1B N1 H1C . . 109.5 ?
C1 O1 Pt1 . . 113.2(4) ?
C2 O2 Pt1 . . 109.5(4) ?
O3 C1 O1 . . 122.8(6) ?
O3 C1 C2 . . 119.5(6) ?
O1 C1 C2 . . 117.7(5) ?
O2 C2 C1 . . 114.7(6) ?
O2 C2 H2E . . 108.6 ?
C1 C2 H2E . . 108.6 ?
O2 C2 H2D . . 108.6 ?
C1 C2 H2D . . 108.6 ?
H2E C2 H2D . . 107.6 ?

loop_
_geom_bond_atom_site_label_1
_geom_bond_atom_site_label_2
_geom_bond_site_symmetry_2
_geom_bond_distance
_geom_bond_publ_flag
Pt1 O2 . 2.010(5) ?
Pt1 O1 . 2.013(4) ?
Pt1 N2 . 2.017(5) ?
Pt1 N1 . 2.038(5) ?
N2 H2A . 0.8900 ?
N2 H2B . 0.8900 ?
N2 H2C . 0.8900 ?
N1 H1A . 0.8900 ?
N1 H1B . 0.8900 ?
N1 H1C . 0.8900 ?
O1 C1 . 1.279(8) ?
O2 C2 . 1.413(7) ?
C1 O3 . 1.248(8) ?
C1 C2 . 1.496(9) ?
C2 H2E . 0.9700 ?
C2 H2D . 0.9700 ?

loop_
_geom_hbond_atom_site_label_D
_geom_hbond_atom_site_label_H
_geom_hbond_atom_site_label_A
_geom_hbond_site_symmetry_A
_geom_hbond_distance_DH
_geom_hbond_distance_HA
_geom_hbond_distance_DA
_geom_hbond_angle_DHA
N1 H1C O2 1_655 0.89 2.01 2.883(8) 166.5
N1 H1B O2 3_545 0.89 2.44 3.107(7) 132.4
N1 H1B O3 2_575 0.89 2.45 3.049(7) 124.6
N1 H1A O3 4_565 0.89 2.00 2.888(7) 173.1
N2 H2C O3 2_475 0.89 2.32 3.108(7) 147.2
N2 H2B O2 3_545 0.89 2.21 3.014(8) 150.3
N2 H2A O3 2_575 0.89 2.26 3.010(7) 142.3

loop_
_geom_torsion_atom_site_label_1
_geom_torsion_atom_site_label_2
_geom_torsion_atom_site_label_3
_geom_torsion_atom_site_label_4
_geom_torsion_site_symmetry_1
_geom_torsion_site_symmetry_2
_geom_torsion_site_symmetry_3
_geom_torsion_site_symmetry_4
_geom_torsion
_geom_torsion_publ_flag
O2 Pt1 O1 C1 . . . . -6.9(4) ?
N2 Pt1 O1 C1 . . . . 53(5) ?
N1 Pt1 O1 C1 . . . . 174.3(5) ?
O1 Pt1 O2 C2 . . . . 9.7(4) ?
N2 Pt1 O2 C2 . . . . -167.7(5) ?
N1 Pt1 O2 C2 . . . . 31(4) ?
Pt1 O1 C1 O3 . . . . -178.2(5) ?
Pt1 O1 C1 C2 . . . . 2.4(8) ?
Pt1 O2 C2 C1 . . . . -11.1(7) ?
O3 C1 C2 O2 . . . . -173.3(6) ?
O1 C1 C2 O2 . . . . 6.1(10) ?
